data_7052871
loop_
_publ_author_name
'Diana, Eliano'
'Chierotti, Michele R.'
'Marchese, Edoardo M. C.'
'Croce, Gianluca'
'Milanesio, Marco'
'Stanghellini, Pier Luigi'

_publ_section_title
;
 Blue and red shift hydrogen bonds in crystalline cobaltocinium complexes
;
_journal_issue 4
_journal_name_full 'New Journal of Chemistry'
_journal_page_first 1099
_journal_paper_doi 10.1039/c2nj20760e
_journal_volume 36
_journal_year 2012
_chemical_formula_sum 'C10 H10 Co F6 Sb'
_chemical_formula_weight 424.9
_chemical_name_common 'cobaltocenium hexafluoridophosphate'
_chemical_name_systematic
;
?
;
_space_group_IT_number 154
_symmetry_cell_setting trigonal
_symmetry_space_group_name_Hall 'P 32 2"'
_symmetry_space_group_name_H-M 'P 32 2 1'
_atom_sites_solution_hydrogens geom
_atom_sites_solution_primary direct
_atom_sites_solution_secondary difmap
_audit_creation_method SHELXL-97
_cell_angle_alpha 90.00
_cell_angle_beta 90.00
_cell_angle_gamma 120.00
_cell_formula_units_Z 3
_cell_length_a 9.2135(14)
_cell_length_b 9.2135(14)
_cell_length_c 12.3440(11)
_cell_measurement_temperature 150(2)
_cell_volume 907.5(2)
_computing_cell_refinement 'CrysAlis RED 1.171.26 (OXford Diffraction)'
_computing_data_collection 'CrysAlis CCD 1.171.26 (OXford Diffraction)'
_computing_data_reduction 'CrysAlis RED 1.171.26 (OXford Diffraction)'
_computing_molecular_graphics 'ORTEP3 for Windows (Farrugia, L. J., 1997)'
_computing_structure_refinement 'SHELXL-97 (Sheldrick, 2007)'
_computing_structure_solution 'Sir2008 (Burla, 2007)'
_diffrn_ambient_temperature 150(2)
_diffrn_measured_fraction_theta_full 0.921
_diffrn_measured_fraction_theta_max 0.866
_diffrn_radiation_monochromator graphite
_diffrn_radiation_source 'fine-focus sealed tube'
_diffrn_radiation_type MoK\a
_diffrn_radiation_wavelength 0.71073
_diffrn_reflns_av_R_equivalents 0.0124
_diffrn_reflns_av_sigmaI/netI 0.0119
_diffrn_reflns_limit_h_max 12
_diffrn_reflns_limit_h_min -4
_diffrn_reflns_limit_k_max 9
_diffrn_reflns_limit_k_min -12
_diffrn_reflns_limit_l_max 13
_diffrn_reflns_limit_l_min -13
_diffrn_reflns_number 3349
_diffrn_reflns_theta_full 25.00
_diffrn_reflns_theta_max 28.90
_diffrn_reflns_theta_min 4.17
_exptl_absorpt_coefficient_mu 3.656
_exptl_absorpt_correction_T_max 0.674224003
_exptl_absorpt_correction_T_min 0.432345898
_exptl_absorpt_correction_type multi-scan
_exptl_absorpt_process_details
;
CrysAlisPro, Oxford Diffraction Ltd.,
Version 1.171.26
Empirical absorption correction using spherical harmonics,
implemented in SCALE3 ABSPACK scaling algorithm.
;
_exptl_crystal_colour colorless
_exptl_crystal_density_diffrn 2.332
_exptl_crystal_density_method 'not measured'
_exptl_crystal_F_000 606
_exptl_crystal_size_max 0.16
_exptl_crystal_size_mid 0.12
_exptl_crystal_size_min 0.06
_refine_diff_density_max 1.038
_refine_diff_density_min -0.781
_refine_diff_density_rms 0.126
_refine_ls_abs_structure_details 'Flack H D (1983), Acta Cryst. A39, 876-881'
_refine_ls_abs_structure_Flack 0.06(6)
_refine_ls_extinction_method none
_refine_ls_goodness_of_fit_ref 0.963
_refine_ls_hydrogen_treatment constr
_refine_ls_matrix_type full
_refine_ls_number_parameters 83
_refine_ls_number_reflns 1281
_refine_ls_number_restraints 0
_refine_ls_restrained_S_all 0.963
_refine_ls_R_factor_all 0.0303
_refine_ls_R_factor_gt 0.0286
_refine_ls_shift/su_max 0.013
_refine_ls_shift/su_mean 0.002
_refine_ls_structure_factor_coef Fsqd
_refine_ls_weighting_details 'calc w=1/[\s^2^(Fo^2^)+(0.0453P)^2^+3.3320P] where P=(Fo^2^+2Fc^2^)/3'
_refine_ls_weighting_scheme calc
_refine_ls_wR_factor_gt 0.0726
_refine_ls_wR_factor_ref 0.0741
_reflns_number_gt 1233
_reflns_number_total 1281
_reflns_threshold_expression >2sigma(I)
_cod_data_source_file c2nj20760e.txt
_cod_data_source_block edo1
_cod_depositor_comments
;
The following automatic conversions were performed:

'_symmetry_cell_setting' value 'Trigonal' changed to 'trigonal'
according to /home/saulius/struct/CIF-dictionaries/cif_core.dic
dictionary named 'cif_core.dic' version 2.4.1 from 2010-06-29.

Automatic conversion script
Id: cif_fix_values 1715 2011-07-08 13:25:40Z adriana 
;
_cod_original_formula_sum 'C10 H10 Co1 F6 Sb1'
_cod_database_code 7052871

loop_
_symmetry_equiv_pos_as_xyz
'x, y, z'
'-y, x-y, z+2/3'
'-x+y, -x, z+1/3'
'y, x, -z'
'-x, -x+y, -z+2/3'
'x-y, -y, -z+1/3'

loop_
_atom_site_label
_atom_site_type_symbol
_atom_site_fract_x
_atom_site_fract_y
_atom_site_fract_z
_atom_site_U_iso_or_equiv
_atom_site_adp_type
_atom_site_occupancy
_atom_site_symmetry_multiplicity
_atom_site_calc_flag
_atom_site_refinement_flags
Co1 Co 0.0000 0.38663(8) -0.6667 0.01773(19) Uani 1 2 d S
C1 C 0.1329(6) 0.5871(6) -0.5686(5) 0.0292(12) Uani 1 1 d .
H1 H 0.1303 0.6867 -0.5696 0.035 Uiso 1 1 calc R
C2 C 0.2413(6) 0.5510(7) -0.6287(5) 0.0322(12) Uani 1 1 d .
H2 H 0.3234 0.6245 -0.6764 0.039 Uiso 1 1 calc R
C3 C 0.0280(7) 0.4415(7) -0.5060(4) 0.0312(11) Uani 1 1 d .
H3 H -0.0558 0.4289 -0.4585 0.037 Uiso 1 1 calc R
C4 C 0.0741(7) 0.3194(7) -0.5292(5) 0.0380(13) Uani 1 1 d .
H4 H 0.0259 0.2125 -0.4994 0.046 Uiso 1 1 calc R
C5 C 0.2068(7) 0.3887(8) -0.6057(5) 0.0368(14) Uani 1 1 d .
H5 H 0.2608 0.3355 -0.6352 0.044 Uiso 1 1 calc R
Sb1 Sb 0.0000 0.27704(4) -0.1667 0.02529(14) Uani 1 2 d S
F1 F 0.1899(5) 0.3743(6) -0.2553(4) 0.0585(12) Uani 1 1 d .
F2 F -0.0833(12) 0.4050(14) -0.2370(8) 0.057(3) Uiso 0.495(13) 1 d P
F3 F -0.0526(14) 0.0705(14) -0.2174(10) 0.078(4) Uiso 0.495(13) 1 d P
F3A F -0.1310(17) 0.1145(15) -0.2759(11) 0.091(5) Uiso 0.505(13) 1 d P
F2A F -0.1131(14) 0.3192(19) -0.2683(10) 0.079(3) Uiso 0.505(13) 1 d P

loop_
_atom_site_aniso_label
_atom_site_aniso_U_11
_atom_site_aniso_U_22
_atom_site_aniso_U_33
_atom_site_aniso_U_23
_atom_site_aniso_U_13
_atom_site_aniso_U_12
Co1 0.0164(4) 0.0170(3) 0.0196(5) -0.00118(14) -0.0024(3) 0.00819(18)
C1 0.030(3) 0.0194(19) 0.033(3) -0.0106(18) -0.009(2) 0.0075(18)
C2 0.017(2) 0.033(3) 0.034(3) -0.004(2) -0.004(2) 0.004(2)
C3 0.027(2) 0.038(3) 0.024(3) -0.005(2) -0.0042(19) 0.012(2)
C4 0.038(3) 0.034(3) 0.039(4) 0.008(2) -0.013(2) 0.015(2)
C5 0.028(3) 0.045(3) 0.045(4) -0.009(3) -0.014(2) 0.023(2)
Sb1 0.0254(2) 0.02419(17) 0.0267(3) 0.00196(9) 0.00392(17) 0.01272(12)
F1 0.053(2) 0.061(3) 0.072(3) 0.018(2) 0.040(2) 0.036(2)

loop_
_atom_type_symbol
_atom_type_description
_atom_type_scat_dispersion_real
_atom_type_scat_dispersion_imag
_atom_type_scat_source
C C 0.0030 0.0020 'International Tables Vol C Tables 4.2.6.8 and 6.1.1.4'
H H 0.0000 0.0000 'International Tables Vol C Tables 4.2.6.8 and 6.1.1.4'
Co Co 0.3490 0.9720 'International Tables Vol C Tables 4.2.6.8 and 6.1.1.4'
F F 0.0170 0.0100 'International Tables Vol C Tables 4.2.6.8 and 6.1.1.4'
Sb Sb -0.5870 1.5460 'International Tables Vol C Tables 4.2.6.8 and 6.1.1.4'

loop_
_geom_angle_atom_site_label_1
_geom_angle_atom_site_label_2
_geom_angle_atom_site_label_3
_geom_angle
_geom_angle_site_symmetry_1
_geom_angle_site_symmetry_3
C2 Co1 C2 157.0(4) 5_553 .
C2 Co1 C1 40.8(2) 5_553 5_553
C2 Co1 C1 121.0(2) . 5_553
C2 Co1 C1 121.0(2) 5_553 .
C2 Co1 C1 40.8(2) . .
C1 Co1 C1 105.0(3) 5_553 .
C2 Co1 C3 68.4(2) 5_553 5_553
C2 Co1 C3 107.1(2) . 5_553
C1 Co1 C3 41.1(2) 5_553 5_553
C1 Co1 C3 121.8(2) . 5_553
C2 Co1 C3 107.1(2) 5_553 .
C2 Co1 C3 68.4(2) . .
C1 Co1 C3 121.8(2) 5_553 .
C1 Co1 C3 41.1(2) . .
C3 Co1 C3 158.6(3) 5_553 .
C2 Co1 C5 40.1(2) 5_553 5_553
C2 Co1 C5 161.3(3) . 5_553
C1 Co1 C5 68.6(2) 5_553 5_553
C1 Co1 C5 157.2(2) . 5_553
C3 Co1 C5 68.6(2) 5_553 5_553
C3 Co1 C5 122.3(2) . 5_553
C2 Co1 C5 161.3(3) 5_553 .
C2 Co1 C5 40.1(2) . .
C1 Co1 C5 157.2(2) 5_553 .
C1 Co1 C5 68.6(2) . .
C3 Co1 C5 122.3(2) 5_553 .
C3 Co1 C5 68.6(2) . .
C5 Co1 C5 125.5(4) 5_553 .
C2 Co1 C4 68.0(2) 5_553 5_553
C2 Co1 C4 124.3(2) . 5_553
C1 Co1 C4 68.8(2) 5_553 5_553
C1 Co1 C4 159.3(2) . 5_553
C3 Co1 C4 40.8(2) 5_553 5_553
C3 Co1 C4 158.8(2) . 5_553
C5 Co1 C4 40.7(3) 5_553 5_553
C5 Co1 C4 109.0(2) . 5_553
C2 Co1 C4 124.3(2) 5_553 .
C2 Co1 C4 68.0(2) . .
C1 Co1 C4 159.3(2) 5_553 .
C1 Co1 C4 68.8(2) . .
C3 Co1 C4 158.8(2) 5_553 .
C3 Co1 C4 40.8(2) . .
C5 Co1 C4 109.0(2) 5_553 .
C5 Co1 C4 40.7(3) . .
C4 Co1 C4 123.7(4) 5_553 .
C2 C1 C3 106.8(5) . .
C2 C1 Co1 69.4(3) . .
C3 C1 Co1 69.5(3) . .
C5 C2 C1 109.7(5) . .
C5 C2 Co1 70.6(3) . .
C1 C2 Co1 69.8(3) . .
C4 C3 C1 107.9(5) . .
C4 C3 Co1 69.9(3) . .
C1 C3 Co1 69.4(3) . .
C3 C4 C5 108.0(5) . .
C3 C4 Co1 69.4(3) . .
C5 C4 Co1 69.7(3) . .
C2 C5 C4 107.6(5) . .
C2 C5 Co1 69.3(3) . .
C4 C5 Co1 69.6(3) . .
F2A Sb1 F2A 119.0(10) . 5_554
F2A Sb1 F3 96.1(7) . .
F2A Sb1 F3 144.9(6) 5_554 .
F2A Sb1 F3 144.9(6) . 5_554
F2A Sb1 F3 96.1(7) 5_554 5_554
F3 Sb1 F3 48.9(8) . 5_554
F2A Sb1 F1 89.6(4) . .
F2A Sb1 F1 89.7(4) 5_554 .
F3 Sb1 F1 89.8(4) . .
F3 Sb1 F1 91.4(4) 5_554 .
F2A Sb1 F1 89.7(4) . 5_554
F2A Sb1 F1 89.6(4) 5_554 5_554
F3 Sb1 F1 91.4(4) . 5_554
F3 Sb1 F1 89.8(4) 5_554 5_554
F1 Sb1 F1 178.7(3) . 5_554
F2A Sb1 F2 24.5(4) . .
F2A Sb1 F2 94.5(8) 5_554 .
F3 Sb1 F2 120.6(6) . .
F3 Sb1 F2 169.3(5) 5_554 .
F1 Sb1 F2 90.4(3) . .
F1 Sb1 F2 88.5(3) 5_554 .
F2A Sb1 F2 94.5(8) . 5_554
F2A Sb1 F2 24.5(4) 5_554 5_554
F3 Sb1 F2 169.3(5) . 5_554
F3 Sb1 F2 120.6(6) 5_554 5_554
F1 Sb1 F2 88.5(3) . 5_554
F1 Sb1 F2 90.4(3) 5_554 5_554
F2 Sb1 F2 70.0(7) . 5_554
F2A Sb1 F3A 58.2(7) . .
F2A Sb1 F3A 176.7(6) 5_554 .
F3 Sb1 F3A 38.0(4) . .
F3 Sb1 F3A 86.7(7) 5_554 .
F1 Sb1 F3A 92.0(4) . .
F1 Sb1 F3A 88.6(4) 5_554 .
F2 Sb1 F3A 82.7(6) . .
F2 Sb1 F3A 152.7(5) 5_554 .
F2A Sb1 F3A 176.7(6) . 5_554
F2A Sb1 F3A 58.2(7) 5_554 5_554
F3 Sb1 F3A 86.7(7) . 5_554
F3 Sb1 F3A 38.0(4) 5_554 5_554
F1 Sb1 F3A 88.6(4) . 5_554
F1 Sb1 F3A 92.0(4) 5_554 5_554
F2 Sb1 F3A 152.7(5) . 5_554
F2 Sb1 F3A 82.7(6) 5_554 5_554
F3A Sb1 F3A 124.7(8) . 5_554
F2A F2 Sb1 69.6(12) . .
F3A F3 F3 140.7(8) . 5_554
F3A F3 Sb1 75.6(8) . .
F3 F3 Sb1 65.6(4) 5_554 .
F3 F3A Sb1 66.4(8) . .
F2 F2A Sb1 85.8(13) . .

loop_
_geom_bond_atom_site_label_1
_geom_bond_atom_site_label_2
_geom_bond_distance
_geom_bond_site_symmetry_2
Co1 C2 2.022(5) 5_553
Co1 C2 2.022(5) .
Co1 C1 2.029(5) 5_553
Co1 C1 2.029(5) .
Co1 C3 2.031(5) 5_553
Co1 C3 2.031(5) .
Co1 C5 2.039(5) 5_553
Co1 C5 2.039(5) .
Co1 C4 2.038(5) 5_553
Co1 C4 2.038(5) .
C1 C2 1.412(8) .
C1 C3 1.426(8) .
C2 C5 1.393(8) .
C3 C4 1.417(8) .
C4 C5 1.419(9) .
Sb1 F2A 1.793(12) .
Sb1 F2A 1.793(12) 5_554
Sb1 F3 1.824(11) .
Sb1 F3 1.824(11) 5_554
Sb1 F1 1.869(3) .
Sb1 F1 1.869(3) 5_554
Sb1 F2 1.907(9) .
Sb1 F2 1.907(9) 5_554
Sb1 F3A 1.927(13) .
Sb1 F3A 1.927(13) 5_554
F2 F2A 0.795(13) .
F3 F3A 1.225(15) .
F3 F3 1.51(2) 5_554
